data_1557635
loop_
_publ_author_name
'Odella, Emmanuel'
'Mora, S. Jimena'
'Wadsworth, Brian L.'
'Goings, Joshua J.'
'Gervaldo, Miguel A.'
'Sereno, Leonides E.'
'Groy, Thomas L.'
'Gust, Devens'
'Moore, Thomas A.'
'Moore, Gary F.'
'Hammes-Schiffer, Sharon'
'Moore, Ana L.'

_publ_section_title
;
 Proton-coupled electron transfer across benzimidazole bridges in
 bioinspired proton wires
;
_journal_issue 15
_journal_name_full 'Chemical Science'
_journal_page_first 3820
_journal_page_last 3828
_journal_paper_doi 10.1039/C9SC06010C
_journal_volume 11
_journal_year 2020
_chemical_formula_moiety '2(C36 H37 N5 O2), C H2 Cl2 [+ solvent]'
_chemical_formula_sum 'C73 H76 Cl2 N10 O4'
_chemical_formula_weight 1228.33
_chemical_name_common diBIP-Imine-OMe
_chemical_name_systematic
7-(4-Methoxyphenyliminomethyl-1H-benzimidazole-2-yl)-2-(3,5-di-tert-butyl-2-hydroxyphenyl-1-yl)-1H-benzimidazole
_chemical_properties_physical Moisture-sensitive
_space_group_crystal_system monoclinic
_space_group_IT_number 15
_space_group_name_Hall '-C 2yc'
_space_group_name_H-M_alt 'C 1 2/c 1'
_atom_sites_solution_hydrogens geom
_atom_sites_solution_primary direct
_atom_sites_solution_secondary difmap
_audit_update_record
;
2019-11-26 deposited with the CCDC.	2020-03-20 downloaded from the CCDC.
;
_cell_angle_alpha 90
_cell_angle_beta 100.031(2)
_cell_angle_gamma 90
_cell_formula_units_Z 4
_cell_length_a 33.136(4)
_cell_length_b 6.8671(8)
_cell_length_c 30.967(4)
_cell_measurement_reflns_used 3568
_cell_measurement_temperature 123.(2)
_cell_measurement_theta_max 24.9180
_cell_measurement_theta_min 2.4968
_cell_volume 6938.8(15)
_computing_cell_refinement 'SAINT V8.34A (Bruker AXS Inc., 2014)'
_computing_data_collection 'Bruker Instrument Service v2015.5.1.3'
_computing_data_reduction 'SAINT V8.34A (Bruker AXS Inc., 2014)'
_computing_molecular_graphics 'XShell ver. 6.3.1 (Bruker AXS, 2004)'
_computing_publication_material 'Bruker APEX2 v2014.11-0 (Bruker-AXS, 2014)'
_computing_structure_refinement 'SHELXL-2014/7 (Sheldrick, 2014)'
_computing_structure_solution 'SHELXTL XT-2014/4'
_diffrn_ambient_temperature 123.(2)
_diffrn_detector_area_resol_mean 8.3330
_diffrn_measured_fraction_theta_full 0.998
_diffrn_measured_fraction_theta_max 0.998
_diffrn_measurement_device_type 'Bruker Smart APEX Diffractometer'
_diffrn_measurement_method '\w and \f scans'
_diffrn_radiation_monochromator graphite
_diffrn_radiation_type MoK\a
_diffrn_radiation_wavelength 0.71073
_diffrn_reflns_av_R_equivalents 0.0587
_diffrn_reflns_av_unetI/netI 0.0732
_diffrn_reflns_limit_h_max 39
_diffrn_reflns_limit_h_min -39
_diffrn_reflns_limit_k_max 8
_diffrn_reflns_limit_k_min -8
_diffrn_reflns_limit_l_max 37
_diffrn_reflns_limit_l_min -36
_diffrn_reflns_number 27063
_diffrn_reflns_theta_full 25.38
_diffrn_reflns_theta_max 25.38
_diffrn_reflns_theta_min 1.98
_diffrn_source 'fine-focus sealed tube'
_diffrn_source_type 'sealed tube'
_exptl_absorpt_coefficient_mu 0.148
_exptl_absorpt_correction_T_max 0.99
_exptl_absorpt_correction_T_min 0.82
_exptl_absorpt_correction_type multi-scan
_exptl_absorpt_process_details 'SADABS V2014/5 (Bruker AXS Inc.)'
_exptl_crystal_colour 'clear pale yellow'
_exptl_crystal_density_diffrn 1.176
_exptl_crystal_density_method 'not measured'
_exptl_crystal_description 'long thin plate'
_exptl_crystal_F_000 2600
_exptl_crystal_size_max 0.514
_exptl_crystal_size_mid 0.199
_exptl_crystal_size_min 0.063
_refine_diff_density_max 0.318
_refine_diff_density_min -0.262
_refine_ls_extinction_method none
_refine_ls_goodness_of_fit_ref 1.054
_refine_ls_hydrogen_treatment constr
_refine_ls_matrix_type full
_refine_ls_number_parameters 410
_refine_ls_number_reflns 6369
_refine_ls_number_restraints 0
_refine_ls_restrained_S_all 1.054
_refine_ls_R_factor_all 0.0977
_refine_ls_R_factor_gt 0.0667
_refine_ls_shift/su_max 0.000
_refine_ls_shift/su_mean 0.000
_refine_ls_structure_factor_coef Fsqd
_refine_ls_weighting_details 'w=1/[\s^2^(Fo^2^)+(0.0302P)^2^+15.7348P] where P=(Fo^2^+2Fc^2^)/3'
_refine_ls_weighting_scheme calc
_refine_ls_wR_factor_gt 0.1470
_refine_ls_wR_factor_ref 0.1607
_reflns_number_gt 4424
_reflns_number_total 6369
_reflns_threshold_expression 'I > 2\s(I)'
_cod_data_source_file c9sc06010c2.cif
_cod_data_source_block diBIP_imine_methoxy
_cod_depositor_comments
;Adding full bibliography for 1557634--1557635.cif.

 Adding full bibliography for 1557634--1557635.cif.
;
_cod_original_cell_volume 6938.8(14)
_cod_database_code 1557635

loop_
_space_group_symop_operation_xyz
'x, y, z'
'-x, y, -z+1/2'
'x+1/2, y+1/2, z'
'-x+1/2, y+1/2, -z+1/2'
'-x, -y, -z'
'x, -y, z-1/2'
'-x+1/2, -y+1/2, -z'
'x+1/2, -y+1/2, z-1/2'

loop_
_atom_site_type_symbol
_atom_site_label
_atom_site_fract_x
_atom_site_fract_y
_atom_site_fract_z
_atom_site_U_iso_or_equiv
_atom_site_adp_type
_atom_site_calc_flag
_atom_site_refinement_flags_adp
_atom_site_refinement_flags_occupancy
_atom_site_refinement_flags_posn
_atom_site_occupancy
_atom_site_disorder_assembly
_atom_site_disorder_group
O O1 0.59098(6) 0.3754(3) 0.25925(6) 0.0329(5) Uani d . . . 1 . .
H H1 0.5706 0.3795 0.272 0.049 Uiso calc U . R 1 . .
O O2 0.32507(6) 0.1421(3) 0.63246(7) 0.0366(5) Uani d . . . 1 . .
N N1 0.54807(7) 0.3693(3) 0.32171(7) 0.0274(5) Uani d . . . 1 . .
N N2 0.57880(7) 0.3313(3) 0.39143(7) 0.0272(5) Uani d . . . 1 . .
H H2 0.5984 0.3159 0.4143 0.033 Uiso calc U . R 1 . .
N N3 0.57878(7) 0.2759(4) 0.48095(8) 0.0387(6) Uani d . . . 1 . .
N N4 0.51987(7) 0.2484(3) 0.50630(7) 0.0284(5) Uani d . . . 1 . .
H H4 0.4934 0.2508 0.5066 0.034 Uiso calc U . R 1 . .
N N5 0.47566(7) 0.1745(3) 0.57535(8) 0.0297(6) Uani d . . . 1 . .
C C1 0.62566(8) 0.3597(4) 0.28953(9) 0.0260(6) Uani d . . . 1 . .
C C2 0.66393(8) 0.3553(4) 0.27578(9) 0.0265(6) Uani d . . . 1 . .
C C3 0.69892(8) 0.3467(4) 0.30816(9) 0.0265(6) Uani d . . . 1 . .
H H3 0.7249 0.3447 0.2992 0.032 Uiso calc U . R 1 . .
C C4 0.69780(8) 0.3408(4) 0.35318(9) 0.0276(6) Uani d . . . 1 . .
C C5 0.65966(8) 0.3393(4) 0.36546(9) 0.0269(6) Uani d . . . 1 . .
H H5 0.658 0.3325 0.3957 0.032 Uiso calc U . R 1 . .
C C6 0.62361(8) 0.3476(4) 0.33462(9) 0.0256(6) Uani d . . . 1 . .
C C7 0.66700(8) 0.3612(4) 0.22673(9) 0.0290(6) Uani d . . . 1 . .
C C8 0.64907(10) 0.5537(5) 0.20608(10) 0.0392(8) Uani d . . . 1 . .
H H8A 0.6203 0.5649 0.2096 0.059 Uiso calc U . R 1 . .
H H8B 0.6508 0.5551 0.1748 0.059 Uiso calc U . R 1 . .
H H8C 0.6647 0.6635 0.2207 0.059 Uiso calc U . R 1 . .
C C9 0.64402(10) 0.1865(4) 0.20295(10) 0.0379(8) Uani d . . . 1 . .
H H9A 0.6567 0.0652 0.2152 0.057 Uiso calc U . R 1 . .
H H9B 0.6454 0.1932 0.1716 0.057 Uiso calc U . R 1 . .
H H9C 0.6153 0.1898 0.2068 0.057 Uiso calc U . R 1 . .
C C10 0.71141(9) 0.3483(5) 0.21913(9) 0.0358(7) Uani d . . . 1 . .
H H10A 0.727 0.4594 0.2332 0.054 Uiso calc U . R 1 . .
H H10B 0.7118 0.3505 0.1876 0.054 Uiso calc U . R 1 . .
H H10C 0.7238 0.2269 0.2318 0.054 Uiso calc U . R 1 . .
C C11 0.73797(8) 0.3379(4) 0.38684(9) 0.0319(7) Uani d . . . 1 . .
C C12 0.76137(10) 0.5271(5) 0.38220(12) 0.0463(9) Uani d . . . 1 . .
H H12A 0.7868 0.5286 0.4038 0.069 Uiso calc U . R 1 . .
H H12B 0.7443 0.6387 0.3872 0.069 Uiso calc U . R 1 . .
H H12C 0.768 0.535 0.3526 0.069 Uiso calc U . R 1 . .
C C13 0.76421(9) 0.1646(5) 0.37757(11) 0.0428(8) Uani d . . . 1 . .
H H13A 0.7697 0.1739 0.3476 0.064 Uiso calc U . R 1 . .
H H13B 0.7495 0.0431 0.3809 0.064 Uiso calc U . R 1 . .
H H13C 0.7902 0.1658 0.3983 0.064 Uiso calc U . R 1 . .
C C14 0.73015(10) 0.3227(6) 0.43388(10) 0.0503(9) Uani d . . . 1 . .
H H14A 0.7564 0.3203 0.4541 0.075 Uiso calc U . R 1 . .
H H14B 0.7149 0.2028 0.4372 0.075 Uiso calc U . R 1 . .
H H14C 0.7141 0.4353 0.4405 0.075 Uiso calc U . R 1 . .
C C15 0.58376(8) 0.3480(4) 0.34865(9) 0.0264(6) Uani d . . . 1 . .
C C16 0.53760(8) 0.3430(4) 0.39212(9) 0.0275(6) Uani d . . . 1 . .
C C17 0.51612(8) 0.3305(4) 0.42727(9) 0.0277(6) Uani d . . . 1 . .
C C18 0.47379(8) 0.3500(4) 0.41629(10) 0.0303(7) Uani d . . . 1 . .
H H18 0.4577 0.3428 0.4388 0.036 Uiso calc U . R 1 . .
C C19 0.45427(9) 0.3796(4) 0.37310(10) 0.0330(7) Uani d . . . 1 . .
H H19 0.4253 0.3945 0.3671 0.04 Uiso calc U . R 1 . .
C C20 0.47596(9) 0.3880(4) 0.33876(10) 0.0328(7) Uani d . . . 1 . .
H H20 0.4623 0.4067 0.3094 0.039 Uiso calc U . R 1 . .
C C21 0.51832(8) 0.3680(4) 0.34860(9) 0.0284(6) Uani d . . . 1 . .
C C22 0.53847(9) 0.2891(4) 0.47088(9) 0.0288(6) Uani d . . . 1 . .
C C23 0.58670(9) 0.2204(5) 0.52485(10) 0.0383(8) Uani d . . . 1 . .
C C24 0.62391(10) 0.1821(7) 0.55250(11) 0.0593(11) Uani d . . . 1 . .
H H24 0.6492 0.1918 0.5422 0.071 Uiso calc U . R 1 . .
C C25 0.62262(10) 0.1299(6) 0.59524(11) 0.0559(10) Uani d . . . 1 . .
H H25 0.6476 0.1039 0.6146 0.067 Uiso calc U . R 1 . .
C C26 0.58585(9) 0.1143(5) 0.61067(10) 0.0389(8) Uani d . . . 1 . .
H H26 0.5864 0.0777 0.6403 0.047 Uiso calc U . R 1 . .
C C27 0.54848(9) 0.1504(4) 0.58421(9) 0.0298(6) Uani d . . . 1 . .
C C28 0.55011(8) 0.2034(4) 0.54088(9) 0.0286(6) Uani d . . . 1 . .
C C29 0.50985(9) 0.1348(4) 0.60002(9) 0.0310(7) Uani d . . . 1 . .
H H29 0.5099 0.094 0.6294 0.037 Uiso calc U . R 1 . .
C C30 0.43882(9) 0.1650(4) 0.59272(9) 0.0296(6) Uani d . . . 1 . .
C C31 0.43656(9) 0.1733(4) 0.63707(9) 0.0300(7) Uani d . . . 1 . .
H H31 0.4611 0.1851 0.6579 0.036 Uiso calc U . R 1 . .
C C32 0.39957(9) 0.1648(4) 0.65165(9) 0.0301(7) Uani d . . . 1 . .
H H32 0.3989 0.1701 0.6822 0.036 Uiso calc U . R 1 . .
C C33 0.36327(9) 0.1483(4) 0.62165(10) 0.0311(7) Uani d . . . 1 . .
C C34 0.36505(9) 0.1414(5) 0.57714(10) 0.0412(8) Uani d . . . 1 . .
H H34 0.3405 0.1304 0.5563 0.049 Uiso calc U . R 1 . .
C C35 0.40226(9) 0.1504(5) 0.56296(10) 0.0394(8) Uani d . . . 1 . .
H H35 0.4029 0.1465 0.5324 0.047 Uiso calc U . R 1 . .
C C36 0.32307(9) 0.1481(4) 0.67814(10) 0.0360(7) Uani d . . . 1 . .
H H36A 0.3378 0.0363 0.6929 0.054 Uiso calc U . R 1 . .
H H36B 0.2943 0.1433 0.682 0.054 Uiso calc U . R 1 . .
H H36C 0.3356 0.269 0.6909 0.054 Uiso calc U . R 1 . .
Cl Cl1A 0.53785(3) 0.86035(17) 0.23211(3) 0.0682(3) Uani d . . . 1 . .
C C1A 0.5 1.0034(7) 0.25 0.0570(14) Uani d T P S 1 . .
H H1A1 0.487 1.0882 0.2257 0.068 Uiso calc U P R 0.5 . .
H H1A2 0.513 1.0882 0.2743 0.068 Uiso calc U P R 0.5 . .

loop_
_atom_site_aniso_label
_atom_site_aniso_U_11
_atom_site_aniso_U_22
_atom_site_aniso_U_33
_atom_site_aniso_U_12
_atom_site_aniso_U_13
_atom_site_aniso_U_23
O1 0.0267(11) 0.0424(12) 0.0292(11) 0.0014(10) 0.0036(9) 0.0015(9)
O2 0.0305(11) 0.0383(12) 0.0423(12) -0.0006(10) 0.0101(9) 0.0001(10)
N1 0.0248(12) 0.0266(13) 0.0306(13) -0.0002(10) 0.0043(10) 0.0004(10)
N2 0.0229(12) 0.0309(13) 0.0267(12) 0.0014(10) 0.0014(10) -0.0002(10)
N3 0.0287(14) 0.0551(17) 0.0321(14) -0.0025(12) 0.0048(11) 0.0020(12)
N4 0.0241(12) 0.0282(13) 0.0332(13) 0.0002(10) 0.0055(11) 0.0003(11)
N5 0.0290(13) 0.0280(13) 0.0331(13) -0.0010(11) 0.0086(11) -0.0006(11)
C1 0.0270(15) 0.0207(14) 0.0291(15) -0.0013(12) 0.0015(12) -0.0009(12)
C2 0.0334(16) 0.0195(14) 0.0276(15) 0.0018(12) 0.0082(12) 0.0000(12)
C3 0.0256(15) 0.0218(14) 0.0334(15) -0.0008(12) 0.0087(12) 0.0010(12)
C4 0.0282(15) 0.0226(14) 0.0324(15) 0.0008(12) 0.0059(12) 0.0008(12)
C5 0.0306(16) 0.0236(15) 0.0264(14) 0.0010(12) 0.0048(12) 0.0023(12)
C6 0.0274(15) 0.0209(14) 0.0292(15) -0.0002(12) 0.0074(12) 0.0001(12)
C7 0.0319(16) 0.0269(15) 0.0280(15) 0.0002(13) 0.0051(12) 0.0014(12)
C8 0.0460(19) 0.0392(18) 0.0332(17) 0.0031(15) 0.0094(15) 0.0050(14)
C9 0.0469(19) 0.0353(18) 0.0328(17) -0.0018(15) 0.0100(14) -0.0051(14)
C10 0.0396(18) 0.0403(18) 0.0287(16) 0.0001(15) 0.0091(13) 0.0009(14)
C11 0.0266(15) 0.0342(17) 0.0344(16) 0.0000(13) 0.0042(13) 0.0017(13)
C12 0.0324(18) 0.046(2) 0.057(2) -0.0050(15) -0.0034(16) 0.0011(17)
C13 0.0354(18) 0.0429(19) 0.0459(19) 0.0086(15) -0.0044(15) -0.0025(16)
C14 0.0314(18) 0.083(3) 0.0351(18) -0.0011(18) 0.0010(14) 0.0009(18)
C15 0.0285(15) 0.0223(14) 0.0285(15) 0.0000(12) 0.0052(12) -0.0006(12)
C16 0.0261(15) 0.0231(14) 0.0325(15) -0.0002(12) 0.0033(12) -0.0021(12)
C17 0.0298(16) 0.0240(15) 0.0299(15) 0.0005(12) 0.0067(12) -0.0025(12)
C18 0.0262(15) 0.0285(15) 0.0375(17) -0.0018(13) 0.0094(13) -0.0019(13)
C19 0.0262(15) 0.0314(16) 0.0408(18) 0.0025(13) 0.0042(13) -0.0020(14)
C20 0.0304(16) 0.0335(17) 0.0336(16) 0.0016(13) 0.0033(13) -0.0009(13)
C21 0.0284(15) 0.0228(14) 0.0340(16) -0.0030(12) 0.0052(12) -0.0014(12)
C22 0.0288(16) 0.0263(15) 0.0329(16) -0.0006(12) 0.0094(13) -0.0017(13)
C23 0.0295(17) 0.054(2) 0.0317(17) 0.0015(15) 0.0057(13) 0.0020(15)
C24 0.0263(17) 0.115(4) 0.0378(19) 0.001(2) 0.0079(15) 0.013(2)
C25 0.0291(18) 0.100(3) 0.0371(19) 0.005(2) 0.0024(15) 0.010(2)
C26 0.0370(18) 0.049(2) 0.0303(16) 0.0032(15) 0.0050(14) 0.0032(15)
C27 0.0317(16) 0.0278(15) 0.0302(15) -0.0007(13) 0.0066(13) -0.0013(13)
C28 0.0270(15) 0.0275(15) 0.0307(16) 0.0026(12) 0.0037(12) -0.0013(12)
C29 0.0362(17) 0.0271(15) 0.0312(16) 0.0002(13) 0.0105(14) 0.0020(13)
C30 0.0294(16) 0.0237(15) 0.0368(16) -0.0009(12) 0.0092(13) 0.0010(13)
C31 0.0291(16) 0.0277(16) 0.0323(16) 0.0022(12) 0.0031(12) 0.0031(13)
C32 0.0344(16) 0.0274(15) 0.0293(15) 0.0039(13) 0.0078(13) 0.0016(12)
C33 0.0302(16) 0.0238(15) 0.0409(17) -0.0006(13) 0.0109(13) 0.0035(13)
C34 0.0294(17) 0.052(2) 0.0399(18) -0.0035(15) -0.0005(14) -0.0030(16)
C35 0.0378(18) 0.049(2) 0.0314(17) 0.0005(16) 0.0057(14) -0.0023(15)
C36 0.0380(17) 0.0308(16) 0.0423(18) -0.0011(14) 0.0157(14) 0.0002(14)
Cl1A 0.0721(7) 0.0767(7) 0.0511(6) 0.0109(6) -0.0018(5) -0.0068(5)
C1A 0.079(4) 0.034(3) 0.057(3) 0 0.007(3) 0

loop_
_atom_type_symbol
_atom_type_description
_atom_type_scat_dispersion_real
_atom_type_scat_dispersion_imag
_atom_type_scat_source
C C 0.0033 0.0016 'International Tables Vol C Tables 4.2.6.8 and 6.1.1.4'
H H 0.0000 0.0000 'International Tables Vol C Tables 4.2.6.8 and 6.1.1.4'
N N 0.0061 0.0033 'International Tables Vol C Tables 4.2.6.8 and 6.1.1.4'
O O 0.0106 0.0060 'International Tables Vol C Tables 4.2.6.8 and 6.1.1.4'
Cl Cl 0.1484 0.1585 'International Tables Vol C Tables 4.2.6.8 and 6.1.1.4'

loop_
_geom_angle_atom_site_label_1
_geom_angle_atom_site_label_2
_geom_angle_atom_site_label_3
_geom_angle_site_symmetry_1
_geom_angle_site_symmetry_3
_geom_angle
_geom_angle_publ_flag
C1 O1 H1 . . 109.5 ?
C33 O2 C36 . . 116.6(2) ?
C15 N1 C21 . . 105.5(2) ?
C15 N2 C16 . . 107.3(2) ?
C15 N2 H2 . . 126.3 ?
C16 N2 H2 . . 126.3 ?
C22 N3 C23 . . 105.1(2) ?
C28 N4 C22 . . 107.5(2) ?
C28 N4 H4 . . 126.3 ?
C22 N4 H4 . . 126.3 ?
C29 N5 C30 . . 119.6(2) ?
O1 C1 C2 . . 119.5(2) ?
O1 C1 C6 . . 120.5(2) ?
C2 C1 C6 . . 120.0(2) ?
C3 C2 C1 . . 117.6(2) ?
C3 C2 C7 . . 121.4(2) ?
C1 C2 C7 . . 121.1(2) ?
C2 C3 C4 . . 123.6(2) ?
C2 C3 H3 . . 118.2 ?
C4 C3 H3 . . 118.2 ?
C5 C4 C3 . . 117.3(3) ?
C5 C4 C11 . . 122.5(2) ?
C3 C4 C11 . . 120.2(2) ?
C4 C5 C6 . . 121.8(3) ?
C4 C5 H5 . . 119.1 ?
C6 C5 H5 . . 119.1 ?
C5 C6 C1 . . 119.8(2) ?
C5 C6 C15 . . 120.5(2) ?
C1 C6 C15 . . 119.7(2) ?
C10 C7 C9 . . 106.9(2) ?
C10 C7 C2 . . 112.3(2) ?
C9 C7 C2 . . 109.9(2) ?
C10 C7 C8 . . 107.2(2) ?
C9 C7 C8 . . 110.3(2) ?
C2 C7 C8 . . 110.1(2) ?
C7 C8 H8A . . 109.5 ?
C7 C8 H8B . . 109.5 ?
H8A C8 H8B . . 109.5 ?
C7 C8 H8C . . 109.5 ?
H8A C8 H8C . . 109.5 ?
H8B C8 H8C . . 109.5 ?
C7 C9 H9A . . 109.5 ?
C7 C9 H9B . . 109.5 ?
H9A C9 H9B . . 109.5 ?
C7 C9 H9C . . 109.5 ?
H9A C9 H9C . . 109.5 ?
H9B C9 H9C . . 109.5 ?
C7 C10 H10A . . 109.5 ?
C7 C10 H10B . . 109.5 ?
H10A C10 H10B . . 109.5 ?
C7 C10 H10C . . 109.5 ?
H10A C10 H10C . . 109.5 ?
H10B C10 H10C . . 109.5 ?
C14 C11 C13 . . 108.8(3) ?
C14 C11 C12 . . 108.7(3) ?
C13 C11 C12 . . 109.2(2) ?
C14 C11 C4 . . 112.1(2) ?
C13 C11 C4 . . 109.6(2) ?
C12 C11 C4 . . 108.5(2) ?
C11 C12 H12A . . 109.5 ?
C11 C12 H12B . . 109.5 ?
H12A C12 H12B . . 109.5 ?
C11 C12 H12C . . 109.5 ?
H12A C12 H12C . . 109.5 ?
H12B C12 H12C . . 109.5 ?
C11 C13 H13A . . 109.5 ?
C11 C13 H13B . . 109.5 ?
H13A C13 H13B . . 109.5 ?
C11 C13 H13C . . 109.5 ?
H13A C13 H13C . . 109.5 ?
H13B C13 H13C . . 109.5 ?
C11 C14 H14A . . 109.5 ?
C11 C14 H14B . . 109.5 ?
H14A C14 H14B . . 109.5 ?
C11 C14 H14C . . 109.5 ?
H14A C14 H14C . . 109.5 ?
H14B C14 H14C . . 109.5 ?
N1 C15 N2 . . 111.9(2) ?
N1 C15 C6 . . 124.4(2) ?
N2 C15 C6 . . 123.7(2) ?
N2 C16 C21 . . 106.3(2) ?
N2 C16 C17 . . 130.5(3) ?
C21 C16 C17 . . 123.2(3) ?
C18 C17 C16 . . 115.5(3) ?
C18 C17 C22 . . 125.2(3) ?
C16 C17 C22 . . 119.2(2) ?
C17 C18 C19 . . 121.8(3) ?
C17 C18 H18 . . 119.1 ?
C19 C18 H18 . . 119.1 ?
C20 C19 C18 . . 121.7(3) ?
C20 C19 H19 . . 119.1 ?
C18 C19 H19 . . 119.1 ?
C19 C20 C21 . . 117.8(3) ?
C19 C20 H20 . . 121.1 ?
C21 C20 H20 . . 121.1 ?
C20 C21 N1 . . 131.2(3) ?
C20 C21 C16 . . 119.9(3) ?
N1 C21 C16 . . 108.9(2) ?
N3 C22 N4 . . 111.9(3) ?
N3 C22 C17 . . 124.4(3) ?
N4 C22 C17 . . 123.7(2) ?
N3 C23 C28 . . 110.1(3) ?
N3 C23 C24 . . 130.2(3) ?
C28 C23 C24 . . 119.7(3) ?
C25 C24 C23 . . 117.7(3) ?
C25 C24 H24 . . 121.1 ?
C23 C24 H24 . . 121.1 ?
C24 C25 C26 . . 121.8(3) ?
C24 C25 H25 . . 119.1 ?
C26 C25 H25 . . 119.1 ?
C27 C26 C25 . . 122.1(3) ?
C27 C26 H26 . . 119.0 ?
C25 C26 H26 . . 119.0 ?
C26 C27 C28 . . 115.7(3) ?
C26 C27 C29 . . 122.6(3) ?
C28 C27 C29 . . 121.7(3) ?
N4 C28 C23 . . 105.5(2) ?
N4 C28 C27 . . 131.5(3) ?
C23 C28 C27 . . 123.0(3) ?
N5 C29 C27 . . 121.6(3) ?
N5 C29 H29 . . 119.2 ?
C27 C29 H29 . . 119.2 ?
C31 C30 C35 . . 117.8(3) ?
C31 C30 N5 . . 124.8(3) ?
C35 C30 N5 . . 117.3(3) ?
C32 C31 C30 . . 121.7(3) ?
C32 C31 H31 . . 119.1 ?
C30 C31 H31 . . 119.1 ?
C31 C32 C33 . . 120.0(3) ?
C31 C32 H32 . . 120.0 ?
C33 C32 H32 . . 120.0 ?
O2 C33 C32 . . 124.7(3) ?
O2 C33 C34 . . 116.3(3) ?
C32 C33 C34 . . 118.9(3) ?
C35 C34 C33 . . 120.5(3) ?
C35 C34 H34 . . 119.7 ?
C33 C34 H34 . . 119.7 ?
C34 C35 C30 . . 121.0(3) ?
C34 C35 H35 . . 119.5 ?
C30 C35 H35 . . 119.5 ?
O2 C36 H36A . . 109.5 ?
O2 C36 H36B . . 109.5 ?
H36A C36 H36B . . 109.5 ?
O2 C36 H36C . . 109.5 ?
H36A C36 H36C . . 109.5 ?
H36B C36 H36C . . 109.5 ?
Cl1A C1A Cl1A . 2_655 112.0(3) ?
Cl1A C1A H1A1 . . 109.2 ?
Cl1A C1A H1A1 2_655 . 109.2 ?
Cl1A C1A H1A2 . . 109.2 ?
Cl1A C1A H1A2 2_655 . 109.2 ?
H1A1 C1A H1A2 . . 107.9 ?

loop_
_geom_bond_atom_site_label_1
_geom_bond_atom_site_label_2
_geom_bond_site_symmetry_2
_geom_bond_distance
_geom_bond_publ_flag
O1 C1 . 1.355(3) ?
O1 H1 . 0.84 ?
O2 C33 . 1.365(3) ?
O2 C36 . 1.428(3) ?
N1 C15 . 1.331(3) ?
N1 C21 . 1.397(3) ?
N2 C15 . 1.368(3) ?
N2 C16 . 1.371(3) ?
N2 H2 . 0.88 ?
N3 C22 . 1.321(4) ?
N3 C23 . 1.392(4) ?
N4 C28 . 1.368(3) ?
N4 C22 . 1.377(3) ?
N4 H4 . 0.88 ?
N5 C29 . 1.281(4) ?
N5 C30 . 1.419(4) ?
C1 C2 . 1.407(4) ?
C1 C6 . 1.412(4) ?
C2 C3 . 1.396(4) ?
C2 C7 . 1.540(4) ?
C3 C4 . 1.402(4) ?
C3 H3 . 0.95 ?
C4 C5 . 1.382(4) ?
C4 C11 . 1.541(4) ?
C5 C6 . 1.395(4) ?
C5 H5 . 0.95 ?
C6 C15 . 1.460(4) ?
C7 C10 . 1.533(4) ?
C7 C9 . 1.538(4) ?
C7 C8 . 1.542(4) ?
C8 H8A . 0.98 ?
C8 H8B . 0.98 ?
C8 H8C . 0.98 ?
C9 H9A . 0.98 ?
C9 H9B . 0.98 ?
C9 H9C . 0.98 ?
C10 H10A . 0.98 ?
C10 H10B . 0.98 ?
C10 H10C . 0.98 ?
C11 C14 . 1.527(4) ?
C11 C13 . 1.530(4) ?
C11 C12 . 1.533(4) ?
C12 H12A . 0.98 ?
C12 H12B . 0.98 ?
C12 H12C . 0.98 ?
C13 H13A . 0.98 ?
C13 H13B . 0.98 ?
C13 H13C . 0.98 ?
C14 H14A . 0.98 ?
C14 H14B . 0.98 ?
C14 H14C . 0.98 ?
C16 C21 . 1.398(4) ?
C16 C17 . 1.403(4) ?
C17 C18 . 1.391(4) ?
C17 C22 . 1.451(4) ?
C18 C19 . 1.395(4) ?
C18 H18 . 0.95 ?
C19 C20 . 1.385(4) ?
C19 H19 . 0.95 ?
C20 C21 . 1.390(4) ?
C20 H20 . 0.95 ?
C23 C28 . 1.393(4) ?
C23 C24 . 1.398(4) ?
C24 C25 . 1.379(5) ?
C24 H24 . 0.95 ?
C25 C26 . 1.388(4) ?
C25 H25 . 0.95 ?
C26 C27 . 1.383(4) ?
C26 H26 . 0.95 ?
C27 C28 . 1.401(4) ?
C27 C29 . 1.452(4) ?
C29 H29 . 0.95 ?
C30 C31 . 1.390(4) ?
C30 C35 . 1.392(4) ?
C31 C32 . 1.379(4) ?
C31 H31 . 0.95 ?
C32 C33 . 1.390(4) ?
C32 H32 . 0.95 ?
C33 C34 . 1.391(4) ?
C34 C35 . 1.381(4) ?
C34 H34 . 0.95 ?
C35 H35 . 0.95 ?
C36 H36A . 0.98 ?
C36 H36B . 0.98 ?
C36 H36C . 0.98 ?
Cl1A C1A . 1.757(3) ?
C1A Cl1A 2_655 1.757(3) ?
C1A H1A1 . 0.99 ?
C1A H1A2 . 0.99 ?

loop_
_geom_hbond_atom_site_label_D
_geom_hbond_atom_site_label_H
_geom_hbond_atom_site_label_A
_geom_hbond_site_symmetry_A
_geom_hbond_distance_DH
_geom_hbond_distance_HA
_geom_hbond_distance_DA
_geom_hbond_angle_DHA
_geom_hbond_publ_flag
O1 H1 N1 . 0.84 1.83 2.593(3) 151.0 ?
N2 H2 N3 . 0.88 2.29 2.798(3) 117.0 ?
N4 H4 N5 . 0.88 2.36 2.840(3) 114.3 ?
C20 H20 O1 2_655 0.95 2.53 3.434(3) 160.0 ?
C1A H1A2 N1 1_565 0.99 2.58 3.543(4) 165.5 ?
C1A H1A1 N1 2_665 0.99 2.58 3.543(4) 165.5 ?

loop_
_geom_torsion_atom_site_label_1
_geom_torsion_atom_site_label_2
_geom_torsion_atom_site_label_3
_geom_torsion_atom_site_label_4
_geom_torsion_site_symmetry_1
_geom_torsion_site_symmetry_2
_geom_torsion_site_symmetry_3
_geom_torsion_site_symmetry_4
_geom_torsion
_geom_torsion_publ_flag
O1 C1 C2 C3 . . . . 177.5(2) ?
C6 C1 C2 C3 . . . . -2.5(4) ?
O1 C1 C2 C7 . . . . -2.1(4) ?
C6 C1 C2 C7 . . . . 177.9(2) ?
C1 C2 C3 C4 . . . . 0.5(4) ?
C7 C2 C3 C4 . . . . -179.9(2) ?
C2 C3 C4 C5 . . . . 1.4(4) ?
C2 C3 C4 C11 . . . . -178.1(2) ?
C3 C4 C5 C6 . . . . -1.4(4) ?
C11 C4 C5 C6 . . . . 178.1(3) ?
C4 C5 C6 C1 . . . . -0.6(4) ?
C4 C5 C6 C15 . . . . -179.3(3) ?
O1 C1 C6 C5 . . . . -177.4(2) ?
C2 C1 C6 C5 . . . . 2.5(4) ?
O1 C1 C6 C15 . . . . 1.3(4) ?
C2 C1 C6 C15 . . . . -178.7(2) ?
C3 C2 C7 C10 . . . . 2.2(4) ?
C1 C2 C7 C10 . . . . -178.1(3) ?
C3 C2 C7 C9 . . . . 121.0(3) ?
C1 C2 C7 C9 . . . . -59.3(3) ?
C3 C2 C7 C8 . . . . -117.2(3) ?
C1 C2 C7 C8 . . . . 62.4(3) ?
C5 C4 C11 C14 . . . . 2.9(4) ?
C3 C4 C11 C14 . . . . -177.6(3) ?
C5 C4 C11 C13 . . . . 123.9(3) ?
C3 C4 C11 C13 . . . . -56.7(3) ?
C5 C4 C11 C12 . . . . -117.0(3) ?
C3 C4 C11 C12 . . . . 62.4(3) ?
C21 N1 C15 N2 . . . . 0.6(3) ?
C21 N1 C15 C6 . . . . -177.9(3) ?
C16 N2 C15 N1 . . . . -0.2(3) ?
C16 N2 C15 C6 . . . . 178.3(3) ?
C5 C6 C15 N1 . . . . 175.1(3) ?
C1 C6 C15 N1 . . . . -3.6(4) ?
C5 C6 C15 N2 . . . . -3.2(4) ?
C1 C6 C15 N2 . . . . 178.0(2) ?
C15 N2 C16 C21 . . . . -0.3(3) ?
C15 N2 C16 C17 . . . . 178.6(3) ?
N2 C16 C17 C18 . . . . 179.6(3) ?
C21 C16 C17 C18 . . . . -1.7(4) ?
N2 C16 C17 C22 . . . . -3.5(5) ?
C21 C16 C17 C22 . . . . 175.1(3) ?
C16 C17 C18 C19 . . . . 0.1(4) ?
C22 C17 C18 C19 . . . . -176.5(3) ?
C17 C18 C19 C20 . . . . 1.1(4) ?
C18 C19 C20 C21 . . . . -0.8(4) ?
C19 C20 C21 N1 . . . . 179.8(3) ?
C19 C20 C21 C16 . . . . -0.8(4) ?
C15 N1 C21 C20 . . . . 178.8(3) ?
C15 N1 C21 C16 . . . . -0.7(3) ?
N2 C16 C21 C20 . . . . -179.0(3) ?
C17 C16 C21 C20 . . . . 2.1(4) ?
N2 C16 C21 N1 . . . . 0.6(3) ?
C17 C16 C21 N1 . . . . -178.4(2) ?
C23 N3 C22 N4 . . . . 1.1(3) ?
C23 N3 C22 C17 . . . . -175.6(3) ?
C28 N4 C22 N3 . . . . -1.0(3) ?
C28 N4 C22 C17 . . . . 175.7(3) ?
C18 C17 C22 N3 . . . . -178.2(3) ?
C16 C17 C22 N3 . . . . 5.3(4) ?
C18 C17 C22 N4 . . . . 5.4(4) ?
C16 C17 C22 N4 . . . . -171.1(3) ?
C22 N3 C23 C28 . . . . -0.8(4) ?
C22 N3 C23 C24 . . . . 179.0(4) ?
N3 C23 C24 C25 . . . . 179.7(4) ?
C28 C23 C24 C25 . . . . -0.5(6) ?
C23 C24 C25 C26 . . . . 0.3(6) ?
C24 C25 C26 C27 . . . . -0.1(6) ?
C25 C26 C27 C28 . . . . 0.1(5) ?
C25 C26 C27 C29 . . . . -179.9(3) ?
C22 N4 C28 C23 . . . . 0.5(3) ?
C22 N4 C28 C27 . . . . -179.7(3) ?
N3 C23 C28 N4 . . . . 0.2(3) ?
C24 C23 C28 N4 . . . . -179.6(3) ?
N3 C23 C28 C27 . . . . -179.7(3) ?
C24 C23 C28 C27 . . . . 0.5(5) ?
C26 C27 C28 N4 . . . . 179.8(3) ?
C29 C27 C28 N4 . . . . -0.1(5) ?
C26 C27 C28 C23 . . . . -0.3(4) ?
C29 C27 C28 C23 . . . . 179.7(3) ?
C30 N5 C29 C27 . . . . -177.4(2) ?
C26 C27 C29 N5 . . . . 177.9(3) ?
C28 C27 C29 N5 . . . . -2.2(4) ?
C29 N5 C30 C31 . . . . 20.4(4) ?
C29 N5 C30 C35 . . . . -160.9(3) ?
C35 C30 C31 C32 . . . . 0.9(4) ?
N5 C30 C31 C32 . . . . 179.5(3) ?
C30 C31 C32 C33 . . . . -0.3(4) ?
C36 O2 C33 C32 . . . . -1.7(4) ?
C36 O2 C33 C34 . . . . 179.7(3) ?
C31 C32 C33 O2 . . . . -178.8(3) ?
C31 C32 C33 C34 . . . . -0.2(4) ?
O2 C33 C34 C35 . . . . 178.8(3) ?
C32 C33 C34 C35 . . . . 0.1(5) ?
C33 C34 C35 C30 . . . . 0.5(5) ?
C31 C30 C35 C34 . . . . -1.0(5) ?
N5 C30 C35 C34 . . . . -179.7(3) ?
